data_7159020
loop_
_publ_author_name
'Zhang, Fuxin'
'Yang, Tao'
'Yang, Kailing'
'Zhou, Ruixi'
'Zhang, Yu'
'Chen, Wenwen'
'Liu, Zhetong'
'Zhan, Guanqun'
'Guo, Zengjun'

_publ_section_title
;
 Cytotoxic alkaloids from the twigs and leaves of <i>Cephalotaxus
 sinensis</i>.
;
_journal_issue 1
_journal_name_full 'Organic &amp; biomolecular chemistry'
_journal_page_first 169
_journal_page_last 178
_journal_paper_doi 10.1039/d2ob01980a
_journal_volume 21
_journal_year 2022
_chemical_formula_moiety 'C19 H21 N O4'
_chemical_formula_sum 'C19 H21 N O4'
_chemical_formula_weight 327.37
_space_group_crystal_system monoclinic
_space_group_IT_number 14
_space_group_name_Hall '-P 2ybc'
_space_group_name_H-M_alt 'P 1 21/c 1'
_atom_sites_solution_hydrogens geom
_atom_sites_solution_primary dual
_audit_creation_date 2021-11-24
_audit_creation_method
; 
Olex2 1.3 
(compiled 2020.11.12 svn.r5f609507 for OlexSys, GUI svn.r6408) 
;
_audit_update_record
;
2022-10-19 deposited with the CCDC.	2022-11-28 downloaded from the CCDC.
;
_cell_angle_alpha 90
_cell_angle_beta 103.559(4)
_cell_angle_gamma 90
_cell_formula_units_Z 4
_cell_length_a 6.6669(6)
_cell_length_b 21.971(2)
_cell_length_c 11.9519(12)
_cell_measurement_reflns_used 9949
_cell_measurement_temperature 200(2)
_cell_measurement_theta_max 71.98
_cell_measurement_theta_min 3.50
_cell_volume 1701.9(3)
_computing_cell_refinement 'SAINT V8.40B (?, 2016)'
_computing_data_collection 'Bruker APEX2'
_computing_data_reduction 'SAINT V8.40B (?, 2016)'
_computing_molecular_graphics 'Olex2 1.3 (Dolomanov et al., 2009)'
_computing_publication_material 'Olex2 1.3 (Dolomanov et al., 2009)'
_computing_structure_refinement 'XL  (Sheldrick, 2008)'
_computing_structure_solution 'XM  (Sheldrick, 2008)'
_diffrn_ambient_temperature 200(2)
_diffrn_measured_fraction_theta_full 0.999
_diffrn_measured_fraction_theta_max 0.999
_diffrn_measurement_device_type 'Bruker APEX-II CCD'
_diffrn_measurement_method '\f and \w scans'
_diffrn_radiation_type GaK\a
_diffrn_radiation_wavelength 1.34139
_diffrn_reflns_av_R_equivalents 0.0455
_diffrn_reflns_av_unetI/netI 0.0214
_diffrn_reflns_Laue_measured_fraction_full 0.999
_diffrn_reflns_Laue_measured_fraction_max 0.999
_diffrn_reflns_limit_h_max 9
_diffrn_reflns_limit_h_min -9
_diffrn_reflns_limit_k_max 29
_diffrn_reflns_limit_k_min -31
_diffrn_reflns_limit_l_max 16
_diffrn_reflns_limit_l_min -16
_diffrn_reflns_number 65775
_diffrn_reflns_point_group_measured_fraction_full 0.999
_diffrn_reflns_point_group_measured_fraction_max 0.999
_diffrn_reflns_theta_full 53.594
_diffrn_reflns_theta_max 72.359
_diffrn_reflns_theta_min 3.500
_diffrn_source_current 3.57
_diffrn_source_power 0.2497215
_diffrn_source_voltage 69.95
_diffrn_standards_number 0
_exptl_absorpt_coefficient_mu 0.466
_exptl_absorpt_correction_T_max 0.7536
_exptl_absorpt_correction_T_min 0.6803
_exptl_absorpt_correction_type multi-scan
_exptl_absorpt_process_details 'SADABS-2016/2 (Bruker,2016/2) was used for absorption correction.'
_exptl_crystal_colour colourless
_exptl_crystal_colour_primary colourless
_exptl_crystal_density_diffrn 1.278
_exptl_crystal_description block
_exptl_crystal_F_000 696
_exptl_crystal_size_max 0.12
_exptl_crystal_size_mid 0.1
_exptl_crystal_size_min 0.1
_refine_diff_density_max 0.296
_refine_diff_density_min -0.235
_refine_diff_density_rms 0.040
_refine_ls_extinction_coef 0.0054(6)
_refine_ls_extinction_expression Fc^*^=kFc[1+0.001xFc^2^\l^3^/sin(2\q)]^-1/4^
_refine_ls_extinction_method 'SHELXL-2018/3 (Sheldrick 2018)'
_refine_ls_goodness_of_fit_ref 1.040
_refine_ls_hydrogen_treatment constr
_refine_ls_matrix_type full
_refine_ls_number_parameters 219
_refine_ls_number_reflns 5114
_refine_ls_number_restraints 0
_refine_ls_restrained_S_all 1.040
_refine_ls_R_factor_all 0.0542
_refine_ls_R_factor_gt 0.0431
_refine_ls_shift/su_max 0.001
_refine_ls_shift/su_mean 0.000
_refine_ls_structure_factor_coef Fsqd
_refine_ls_weighting_details 'w=1/[\s^2^(Fo^2^)+(0.0579P)^2^+0.3971P] where P=(Fo^2^+2Fc^2^)/3'
_refine_ls_weighting_scheme calc
_refine_ls_wR_factor_gt 0.1152
_refine_ls_wR_factor_ref 0.1217
_reflns_Friedel_coverage 0.000
_reflns_number_gt 4131
_reflns_number_total 5114
_reflns_threshold_expression 'I > 2\s(I)'
_cod_data_source_file d2ob01980a2.cif
_cod_data_source_block 210917n_0m
_cod_depositor_comments 'Adding full bibliography for 7159015--7159021.cif.'
_cod_database_code 7159020
_shelx_shelxl_version_number 2018/3
_shelx_space_group_comment
; 
The symmetry employed for this shelxl refinement is uniquely defined 
by the following loop, which should always be used as a source of 
symmetry information in preference to the above space-group names. 
They are only intended as comments. 
;
_shelx_estimated_absorpt_t_max 0.955
_shelx_estimated_absorpt_t_min 0.946
_olex2_refinement_description
; 
1. Fixed Uiso 
 At 1.2 times of: 
  All C(H) groups, All C(H,H) groups 
 At 1.5 times of: 
  All C(H,H,H) groups 
2.a Ternary CH refined with riding coordinates: 
 C4(H4) 
2.b Secondary CH2 refined with riding coordinates: 
 C6(H6A,H6B), C7(H7A,H7B), C8(H8A,H8B), C10(H10A,H10B), C11(H11A,H11B), 
 C18(H18A,H18B), C19(H19A,H19B) 
2.c Aromatic/amide H refined with riding coordinates: 
 C1(H1), C14(H14), C17(H17) 
2.d Idealised Me refined as rotating group: 
 C20(H20A,H20B,H20C) 
;
_olex2_submission_special_instructions 'No special instructions were received'

loop_
_space_group_symop_operation_xyz
'x, y, z'
'-x, y+1/2, -z+1/2'
'-x, -y, -z'
'x, -y-1/2, z-1/2'

loop_
_atom_site_label
_atom_site_type_symbol
_atom_site_fract_x
_atom_site_fract_y
_atom_site_fract_z
_atom_site_U_iso_or_equiv
_atom_site_adp_type
_atom_site_occupancy
_atom_site_site_symmetry_order
_atom_site_calc_flag
_atom_site_refinement_flags_posn
_atom_site_refinement_flags_adp
_atom_site_refinement_flags_occupancy
_atom_site_disorder_assembly
_atom_site_disorder_group
C1 C 0.62587(16) 0.73927(5) 0.72880(9) 0.0315(2) Uani 1 1 d . . . . .
H1 H 0.661095 0.761337 0.799039 0.038 Uiso 1 1 calc R U . . .
C2 C 0.51615(15) 0.76269(5) 0.62978(9) 0.0292(2) Uani 1 1 d . . . . .
C3 C 0.48824(14) 0.71743(5) 0.53635(9) 0.0271(2) Uani 1 1 d . . . . .
C4 C 0.57842(15) 0.65750(5) 0.58945(9) 0.02677(19) Uani 1 1 d . . . . .
H4 H 0.459196 0.630487 0.592710 0.032 Uiso 1 1 calc R U . . .
C5 C 0.68789(15) 0.67337(5) 0.71635(9) 0.0286(2) Uani 1 1 d . . . . .
C6 C 0.6241(2) 0.63135(6) 0.80608(11) 0.0428(3) Uani 1 1 d . . . . .
H6A H 0.510798 0.650013 0.834987 0.051 Uiso 1 1 calc R U . . .
H6B H 0.577010 0.591384 0.771425 0.051 Uiso 1 1 calc R U . . .
C7 C 0.8146(3) 0.62390(9) 0.90279(13) 0.0625(4) Uani 1 1 d . . . . .
H7A H 0.791714 0.641784 0.974810 0.075 Uiso 1 1 calc R U . . .
H7B H 0.848637 0.580249 0.916262 0.075 Uiso 1 1 calc R U . . .
C8 C 0.9859(2) 0.65648(7) 0.86600(10) 0.0443(3) Uani 1 1 d . . . . .
H8A H 1.011103 0.696875 0.903353 0.053 Uiso 1 1 calc R U . . .
H8B H 1.115091 0.632479 0.885699 0.053 Uiso 1 1 calc R U . . .
C10 C 1.03599(16) 0.70510(6) 0.69151(11) 0.0364(2) Uani 1 1 d . . . . .
H10A H 1.181782 0.691659 0.711619 0.044 Uiso 1 1 calc R U . . .
H10B H 1.029415 0.745882 0.725690 0.044 Uiso 1 1 calc R U . . .
C11 C 0.96333(16) 0.70988(5) 0.56048(10) 0.0321(2) Uani 1 1 d . . . . .
H11A H 0.849696 0.739901 0.541340 0.039 Uiso 1 1 calc R U . . .
H11B H 1.078527 0.725275 0.529090 0.039 Uiso 1 1 calc R U . . .
C12 C 0.88955(15) 0.65022(5) 0.50302(9) 0.0283(2) Uani 1 1 d . . . . .
C13 C 0.70547(15) 0.62434(5) 0.51929(9) 0.0267(2) Uani 1 1 d . . . . .
C14 C 0.63444(16) 0.56841(5) 0.46879(9) 0.0304(2) Uani 1 1 d . . . . .
H14 H 0.508658 0.551108 0.477931 0.036 Uiso 1 1 calc R U . . .
C15 C 0.75371(18) 0.53958(5) 0.40558(10) 0.0333(2) Uani 1 1 d . . . . .
C16 C 0.93394(18) 0.56486(5) 0.38928(10) 0.0349(2) Uani 1 1 d . . . . .
C17 C 1.00536(16) 0.62010(5) 0.43575(10) 0.0330(2) Uani 1 1 d . . . . .
H17 H 1.128689 0.637333 0.422851 0.040 Uiso 1 1 calc R U . . .
C18 C 0.8807(2) 0.47768(6) 0.29109(13) 0.0500(3) Uani 1 1 d . . . . .
H18A H 0.953269 0.438540 0.312275 0.060 Uiso 1 1 calc R U . . .
H18B H 0.822609 0.477818 0.206889 0.060 Uiso 1 1 calc R U . . .
C19 C 0.4639(2) 0.86200(6) 0.69337(12) 0.0471(3) Uani 1 1 d . . . . .
H19A H 0.613383 0.868647 0.724751 0.057 Uiso 1 1 calc R U . . .
H19B H 0.402638 0.847384 0.756325 0.057 Uiso 1 1 calc R U . . .
C20 C 0.3618(3) 0.92018(7) 0.64377(16) 0.0708(5) Uani 1 1 d . . . . .
H20A H 0.420100 0.933336 0.579695 0.106 Uiso 1 1 calc R U . . .
H20B H 0.385669 0.951725 0.703400 0.106 Uiso 1 1 calc R U . . .
H20C H 0.213189 0.913415 0.615872 0.106 Uiso 1 1 calc R U . . .
N9 N 0.91272(13) 0.66274(4) 0.74122(8) 0.03085(19) Uani 1 1 d . . . . .
O1 O 0.43119(13) 0.81801(4) 0.60137(7) 0.03712(19) Uani 1 1 d . . . . .
O2 O 0.40328(12) 0.72602(4) 0.43575(7) 0.03430(18) Uani 1 1 d . . . . .
O3 O 1.02161(16) 0.52690(5) 0.32221(9) 0.0526(3) Uani 1 1 d . . . . .
O4 O 0.71819(16) 0.48408(4) 0.35018(9) 0.0484(2) Uani 1 1 d . . . . .

loop_
_atom_site_aniso_label
_atom_site_aniso_U_11
_atom_site_aniso_U_22
_atom_site_aniso_U_33
_atom_site_aniso_U_23
_atom_site_aniso_U_13
_atom_site_aniso_U_12
C1 0.0282(5) 0.0360(5) 0.0303(5) -0.0056(4) 0.0067(4) 0.0019(4)
C2 0.0242(4) 0.0308(5) 0.0329(5) -0.0031(4) 0.0073(4) 0.0018(4)
C3 0.0193(4) 0.0325(5) 0.0302(5) -0.0017(4) 0.0075(3) -0.0012(3)
C4 0.0210(4) 0.0296(5) 0.0298(5) -0.0022(4) 0.0062(3) -0.0026(3)
C5 0.0242(4) 0.0325(5) 0.0293(5) 0.0003(4) 0.0064(4) -0.0001(4)
C6 0.0407(6) 0.0493(7) 0.0378(6) 0.0110(5) 0.0082(5) -0.0047(5)
C7 0.0549(9) 0.0882(12) 0.0414(7) 0.0243(8) 0.0052(6) 0.0006(8)
C8 0.0378(6) 0.0585(8) 0.0320(6) -0.0053(5) -0.0012(5) 0.0073(5)
C10 0.0243(5) 0.0395(6) 0.0441(6) -0.0069(5) 0.0052(4) -0.0055(4)
C11 0.0243(4) 0.0299(5) 0.0440(6) -0.0010(4) 0.0118(4) -0.0038(4)
C12 0.0242(4) 0.0293(5) 0.0319(5) 0.0011(4) 0.0077(4) 0.0005(4)
C13 0.0238(4) 0.0271(4) 0.0293(5) 0.0007(4) 0.0064(4) 0.0003(3)
C14 0.0295(5) 0.0270(5) 0.0338(5) 0.0010(4) 0.0058(4) -0.0012(4)
C15 0.0377(5) 0.0268(5) 0.0332(5) -0.0014(4) 0.0040(4) 0.0036(4)
C16 0.0360(5) 0.0368(6) 0.0333(5) -0.0007(4) 0.0108(4) 0.0093(4)
C17 0.0274(5) 0.0374(5) 0.0358(5) 0.0017(4) 0.0108(4) 0.0030(4)
C18 0.0602(8) 0.0415(7) 0.0482(7) -0.0103(5) 0.0127(6) 0.0120(6)
C19 0.0541(8) 0.0376(6) 0.0432(7) -0.0125(5) -0.0016(6) 0.0104(5)
C20 0.0916(13) 0.0443(8) 0.0624(10) -0.0139(7) -0.0104(9) 0.0246(8)
N9 0.0241(4) 0.0353(5) 0.0312(4) -0.0023(3) 0.0025(3) 0.0014(3)
O1 0.0390(4) 0.0330(4) 0.0360(4) -0.0051(3) 0.0019(3) 0.0080(3)
O2 0.0311(4) 0.0412(4) 0.0295(4) -0.0015(3) 0.0049(3) 0.0042(3)
O3 0.0554(6) 0.0496(5) 0.0596(6) -0.0152(4) 0.0271(5) 0.0073(4)
O4 0.0560(6) 0.0337(4) 0.0567(6) -0.0152(4) 0.0155(5) 0.0003(4)

loop_
_atom_type_symbol
_atom_type_description
_atom_type_scat_dispersion_real
_atom_type_scat_dispersion_imag
_atom_type_scat_source
C C 0.0137 0.0067 'International Tables Vol C Tables 4.2.6.8 and 6.1.1.4'
H H 0.0000 0.0000 'International Tables Vol C Tables 4.2.6.8 and 6.1.1.4'
N N 0.0241 0.0134 'International Tables Vol C Tables 4.2.6.8 and 6.1.1.4'
O O 0.0389 0.0241 'International Tables Vol C Tables 4.2.6.8 and 6.1.1.4'

loop_
_geom_angle_atom_site_label_1
_geom_angle_atom_site_label_2
_geom_angle_atom_site_label_3
_geom_angle
_geom_angle_site_symmetry_1
_geom_angle_site_symmetry_3
_geom_angle_publ_flag
C2 C1 H1 123.7 . . ?
C2 C1 C5 112.55(9) . . ?
C5 C1 H1 123.7 . . ?
C1 C2 C3 110.85(9) . . ?
C1 C2 O1 132.68(10) . . ?
O1 C2 C3 116.47(9) . . ?
C2 C3 C4 107.47(8) . . ?
O2 C3 C2 126.17(10) . . ?
O2 C3 C4 126.33(9) . . ?
C3 C4 H4 106.8 . . ?
C3 C4 C5 105.11(8) . . ?
C5 C4 H4 106.8 . . ?
C13 C4 C3 113.79(8) . . ?
C13 C4 H4 106.8 . . ?
C13 C4 C5 116.85(8) . . ?
C1 C5 C4 103.40(8) . . ?
C1 C5 C6 111.98(9) . . ?
C6 C5 C4 113.45(9) . . ?
N9 C5 C1 114.64(9) . . ?
N9 C5 C4 112.43(8) . . ?
N9 C5 C6 101.36(9) . . ?
C5 C6 H6A 110.5 . . ?
C5 C6 H6B 110.5 . . ?
H6A C6 H6B 108.7 . . ?
C7 C6 C5 106.02(11) . . ?
C7 C6 H6A 110.5 . . ?
C7 C6 H6B 110.5 . . ?
C6 C7 H7A 110.4 . . ?
C6 C7 H7B 110.4 . . ?
H7A C7 H7B 108.6 . . ?
C8 C7 C6 106.58(11) . . ?
C8 C7 H7A 110.4 . . ?
C8 C7 H7B 110.4 . . ?
C7 C8 H8A 110.9 . . ?
C7 C8 H8B 110.9 . . ?
H8A C8 H8B 108.9 . . ?
N9 C8 C7 104.42(10) . . ?
N9 C8 H8A 110.9 . . ?
N9 C8 H8B 110.9 . . ?
H10A C10 H10B 107.8 . . ?
C11 C10 H10A 109.0 . . ?
C11 C10 H10B 109.0 . . ?
N9 C10 H10A 109.0 . . ?
N9 C10 H10B 109.0 . . ?
N9 C10 C11 112.80(8) . . ?
C10 C11 H11A 108.9 . . ?
C10 C11 H11B 108.9 . . ?
H11A C11 H11B 107.7 . . ?
C12 C11 C10 113.43(9) . . ?
C12 C11 H11A 108.9 . . ?
C12 C11 H11B 108.9 . . ?
C13 C12 C11 119.37(9) . . ?
C17 C12 C11 120.40(9) . . ?
C17 C12 C13 120.21(10) . . ?
C12 C13 C4 120.15(9) . . ?
C14 C13 C4 119.00(9) . . ?
C14 C13 C12 120.83(9) . . ?
C13 C14 H14 121.3 . . ?
C15 C14 C13 117.42(10) . . ?
C15 C14 H14 121.3 . . ?
C14 C15 C16 121.90(10) . . ?
C14 C15 O4 127.92(11) . . ?
C16 C15 O4 110.18(10) . . ?
C17 C16 C15 122.02(10) . . ?
C17 C16 O3 128.03(11) . . ?
O3 C16 C15 109.95(10) . . ?
C12 C17 H17 121.2 . . ?
C16 C17 C12 117.60(10) . . ?
C16 C17 H17 121.2 . . ?
H18A C18 H18B 108.3 . . ?
O3 C18 H18A 109.9 . . ?
O3 C18 H18B 109.9 . . ?
O3 C18 O4 109.01(10) . . ?
O4 C18 H18A 109.9 . . ?
O4 C18 H18B 109.9 . . ?
H19A C19 H19B 108.5 . . ?
C20 C19 H19A 110.3 . . ?
C20 C19 H19B 110.3 . . ?
O1 C19 H19A 110.3 . . ?
O1 C19 H19B 110.3 . . ?
O1 C19 C20 107.21(11) . . ?
C19 C20 H20A 109.5 . . ?
C19 C20 H20B 109.5 . . ?
C19 C20 H20C 109.5 . . ?
H20A C20 H20B 109.5 . . ?
H20A C20 H20C 109.5 . . ?
H20B C20 H20C 109.5 . . ?
C8 N9 C5 107.48(9) . . ?
C10 N9 C5 117.37(9) . . ?
C10 N9 C8 112.98(9) . . ?
C2 O1 C19 115.61(9) . . ?
C16 O3 C18 105.53(10) . . ?
C15 O4 C18 104.99(10) . . ?

loop_
_geom_bond_atom_site_label_1
_geom_bond_atom_site_label_2
_geom_bond_distance
_geom_bond_site_symmetry_2
_geom_bond_publ_flag
C1 H1 0.9500 . ?
C1 C2 1.3396(15) . ?
C1 C5 1.5224(15) . ?
C2 C3 1.4741(14) . ?
C2 O1 1.3502(13) . ?
C3 C4 1.5228(14) . ?
C3 O2 1.2177(13) . ?
C4 H4 1.0000 . ?
C4 C5 1.5607(14) . ?
C4 C13 1.5113(14) . ?
C5 C6 1.5484(15) . ?
C5 N9 1.4767(13) . ?
C6 H6A 0.9900 . ?
C6 H6B 0.9900 . ?
C6 C7 1.512(2) . ?
C7 H7A 0.9900 . ?
C7 H7B 0.9900 . ?
C7 C8 1.499(2) . ?
C8 H8A 0.9900 . ?
C8 H8B 0.9900 . ?
C8 N9 1.4628(15) . ?
C10 H10A 0.9900 . ?
C10 H10B 0.9900 . ?
C10 C11 1.5306(17) . ?
C10 N9 1.4572(15) . ?
C11 H11A 0.9900 . ?
C11 H11B 0.9900 . ?
C11 C12 1.5076(15) . ?
C12 C13 1.4069(14) . ?
C12 C17 1.4043(14) . ?
C13 C14 1.4017(14) . ?
C14 H14 0.9500 . ?
C14 C15 1.3732(15) . ?
C15 C16 1.3784(17) . ?
C15 O4 1.3813(13) . ?
C16 C17 1.3727(16) . ?
C16 O3 1.3781(13) . ?
C17 H17 0.9500 . ?
C18 H18A 0.9900 . ?
C18 H18B 0.9900 . ?
C18 O3 1.4237(19) . ?
C18 O4 1.4322(17) . ?
C19 H19A 0.9900 . ?
C19 H19B 0.9900 . ?
C19 C20 1.503(2) . ?
C19 O1 1.4417(14) . ?
C20 H20A 0.9800 . ?
C20 H20B 0.9800 . ?
C20 H20C 0.9800 . ?

loop_
_geom_torsion_atom_site_label_1
_geom_torsion_atom_site_label_2
_geom_torsion_atom_site_label_3
_geom_torsion_atom_site_label_4
_geom_torsion
_geom_torsion_site_symmetry_1
_geom_torsion_site_symmetry_2
_geom_torsion_site_symmetry_3
_geom_torsion_site_symmetry_4
_geom_torsion_publ_flag
C1 C2 C3 C4 5.31(11) . . . . ?
C1 C2 C3 O2 -176.61(10) . . . . ?
C1 C2 O1 C19 0.85(18) . . . . ?
C1 C5 C6 C7 -97.97(13) . . . . ?
C1 C5 N9 C8 83.24(11) . . . . ?
C1 C5 N9 C10 -45.37(12) . . . . ?
C2 C1 C5 C4 -4.51(11) . . . . ?
C2 C1 C5 C6 -127.01(10) . . . . ?
C2 C1 C5 N9 118.22(10) . . . . ?
C2 C3 C4 C5 -7.76(10) . . . . ?
C2 C3 C4 C13 -136.84(8) . . . . ?
C3 C2 O1 C19 -178.75(10) . . . . ?
C3 C4 C5 C1 7.26(10) . . . . ?
C3 C4 C5 C6 128.78(9) . . . . ?
C3 C4 C5 N9 -116.93(9) . . . . ?
C3 C4 C13 C12 64.73(12) . . . . ?
C3 C4 C13 C14 -113.76(10) . . . . ?
C4 C5 C6 C7 145.45(12) . . . . ?
C4 C5 N9 C8 -159.05(9) . . . . ?
C4 C5 N9 C10 72.34(11) . . . . ?
C4 C13 C14 C15 179.95(9) . . . . ?
C5 C1 C2 C3 -0.37(12) . . . . ?
C5 C1 C2 O1 -179.99(11) . . . . ?
C5 C4 C13 C12 -58.14(13) . . . . ?
C5 C4 C13 C14 123.37(10) . . . . ?
C5 C6 C7 C8 -4.10(17) . . . . ?
C6 C5 N9 C8 -37.57(11) . . . . ?
C6 C5 N9 C10 -166.18(9) . . . . ?
C6 C7 C8 N9 -18.56(17) . . . . ?
C7 C8 N9 C5 35.97(14) . . . . ?
C7 C8 N9 C10 167.05(12) . . . . ?
C10 C11 C12 C13 68.96(12) . . . . ?
C10 C11 C12 C17 -109.77(11) . . . . ?
C11 C10 N9 C5 -56.00(13) . . . . ?
C11 C10 N9 C8 178.06(10) . . . . ?
C11 C12 C13 C4 2.68(15) . . . . ?
C11 C12 C13 C14 -178.86(10) . . . . ?
C11 C12 C17 C16 177.60(10) . . . . ?
C12 C13 C14 C15 1.47(15) . . . . ?
C13 C4 C5 C1 134.50(9) . . . . ?
C13 C4 C5 C6 -103.98(11) . . . . ?
C13 C4 C5 N9 10.31(12) . . . . ?
C13 C12 C17 C16 -1.12(16) . . . . ?
C13 C14 C15 C16 -1.61(16) . . . . ?
C13 C14 C15 O4 178.61(11) . . . . ?
C14 C15 C16 C17 0.37(18) . . . . ?
C14 C15 C16 O3 -179.49(10) . . . . ?
C14 C15 O4 C18 176.02(12) . . . . ?
C15 C16 C17 C12 1.02(17) . . . . ?
C15 C16 O3 C18 3.31(14) . . . . ?
C16 C15 O4 C18 -3.78(13) . . . . ?
C17 C12 C13 C4 -178.59(9) . . . . ?
C17 C12 C13 C14 -0.12(16) . . . . ?
C17 C16 O3 C18 -176.55(12) . . . . ?
C20 C19 O1 C2 178.88(13) . . . . ?
N9 C5 C6 C7 24.69(14) . . . . ?
N9 C10 C11 C12 -36.66(12) . . . . ?
O1 C2 C3 C4 -175.01(8) . . . . ?
O1 C2 C3 O2 3.07(15) . . . . ?
O2 C3 C4 C5 174.16(9) . . . . ?
O2 C3 C4 C13 45.08(13) . . . . ?
O3 C16 C17 C12 -179.14(11) . . . . ?
O3 C18 O4 C15 5.82(14) . . . . ?
O4 C15 C16 C17 -179.81(10) . . . . ?
O4 C15 C16 O3 0.32(14) . . . . ?
O4 C18 O3 C16 -5.66(14) . . . . ?
